data_4103253
loop_
_publ_author_name
'Shaoguang Zhang'
'Wen-Xiong Zhang'
'Jing Zhao'
'Zhenfeng Xi'

_publ_contact_author_address
;
Beijing National Laboratory for Molecular Sciences (BNLMS),
Key Laboratory of Bioorganic Chemistry and Molecular Engineering of Ministry 
of Education, College of Chemistry, Peking University,
Beijing 100871, China,
;
_publ_contact_author_email zfxi@pku.edu.cn
_publ_contact_author_name 'Zhenfeng Xi'
_publ_section_title
;
 Cleavage and Reorganization of Zr-C/Si-C Bonds Leading to Zr/Si-N
 Organometallic and Heterocyclic Compounds
;
_journal_name_full 'Journal of the American Chemical Society'
_journal_page_first 14042
_journal_page_last 14045
_journal_paper_doi 10.1021/ja1074932
_journal_volume 132
_journal_year 2010
_chemical_absolute_configuration ad
_chemical_formula_moiety 'C40 H40 Cl N O Si Zr'
_chemical_formula_sum 'C40 H40 Cl N O Si Zr'
_chemical_formula_weight 705.49
_chemical_name_systematic
; 
 ? 
;
_space_group_IT_number 19
_symmetry_cell_setting orthorhombic
_symmetry_space_group_name_Hall 'P 2ac 2ab'
_symmetry_space_group_name_H-M 'P 21 21 21'
_atom_sites_solution_hydrogens geom
_atom_sites_solution_primary direct
_atom_sites_solution_secondary difmap
_audit_creation_method SHELXL-97
_cell_angle_alpha 90.00
_cell_angle_beta 90.00
_cell_angle_gamma 90.00
_cell_formula_units_Z 4
_cell_length_a 9.5247(12)
_cell_length_b 18.891(2)
_cell_length_c 19.036(2)
_cell_measurement_reflns_used 726
_cell_measurement_temperature 173(2)
_cell_measurement_theta_max 27.48
_cell_measurement_theta_min 2.17
_cell_volume 3425.2(7)
_computing_cell_refinement 'CrystalClear (Rigaku Inc., 2007)'
_computing_data_collection 'CrystalClear (Rigaku Inc., 2007)'
_computing_data_reduction 'CrystalClear (Rigaku Inc., 2007)'
_computing_molecular_graphics 'XP in Siemens SHELXTL (Sheldrick, 1994)'
_computing_publication_material 'SHELX97 (Sheldrick, 1997)'
_computing_structure_refinement 'SHELXL-97 (Sheldrick, 1997)'
_computing_structure_solution 'SHELXS-97 (Sheldrick, 1990)'
_diffrn_ambient_temperature 173(2)
_diffrn_measured_fraction_theta_full 0.990
_diffrn_measured_fraction_theta_max 0.990
_diffrn_measurement_device_type 'Saturn724+ CCD'
_diffrn_measurement_method '\w scans at fixed \c = 45\%'
_diffrn_radiation_monochromator graphite
_diffrn_radiation_source 'sealed tube'
_diffrn_radiation_type MoK\a
_diffrn_radiation_wavelength 0.71073
_diffrn_reflns_av_R_equivalents 0.0689
_diffrn_reflns_av_sigmaI/netI 0.0638
_diffrn_reflns_limit_h_max 12
_diffrn_reflns_limit_h_min -12
_diffrn_reflns_limit_k_max 20
_diffrn_reflns_limit_k_min -24
_diffrn_reflns_limit_l_max 23
_diffrn_reflns_limit_l_min -23
_diffrn_reflns_number 30786
_diffrn_reflns_theta_full 27.48
_diffrn_reflns_theta_max 27.48
_diffrn_reflns_theta_min 3.03
_exptl_absorpt_coefficient_mu 0.467
_exptl_absorpt_correction_T_max 0.9461
_exptl_absorpt_correction_T_min 0.9125
_exptl_absorpt_correction_type numerical
_exptl_absorpt_process_details 'CrystalClear (Rigaku Inc., 2007)'
_exptl_crystal_colour yellow
_exptl_crystal_density_diffrn 1.368
_exptl_crystal_density_method 'not measured'
_exptl_crystal_description block
_exptl_crystal_F_000 1464
_exptl_crystal_size_max 0.20
_exptl_crystal_size_mid 0.12
_exptl_crystal_size_min 0.12
_refine_diff_density_max 0.390
_refine_diff_density_min -0.497
_refine_diff_density_rms 0.065
_refine_ls_abs_structure_details 'Flack H D (1983), Acta Cryst. A39, 876-881'
_refine_ls_abs_structure_Flack 0.04(4)
_refine_ls_extinction_method none
_refine_ls_goodness_of_fit_ref 1.134
_refine_ls_hydrogen_treatment constr
_refine_ls_matrix_type full
_refine_ls_number_parameters 411
_refine_ls_number_reflns 7772
_refine_ls_number_restraints 0
_refine_ls_restrained_S_all 1.134
_refine_ls_R_factor_all 0.0568
_refine_ls_R_factor_gt 0.0533
_refine_ls_shift/su_max 0.001
_refine_ls_shift/su_mean 0.000
_refine_ls_structure_factor_coef Fsqd
_refine_ls_weighting_details 'calc w=1/[\s^2^(Fo^2^)+(0.0236P)^2^+2.3149P] where P=(Fo^2^+2Fc^2^)/3'
_refine_ls_weighting_scheme calc
_refine_ls_wR_factor_gt 0.0989
_refine_ls_wR_factor_ref 0.1007
_reflns_number_gt 7387
_reflns_number_total 7772
_reflns_threshold_expression >2sigma(I)
_cod_data_source_file ja1074932_si_008.cif
_cod_data_source_block sa886
_cod_database_code 4103253

loop_
_symmetry_equiv_pos_as_xyz
'x, y, z'
'-x+1/2, -y, z+1/2'
'-x, y+1/2, -z+1/2'
'x+1/2, -y+1/2, -z'

loop_
_atom_site_label
_atom_site_type_symbol
_atom_site_fract_x
_atom_site_fract_y
_atom_site_fract_z
_atom_site_U_iso_or_equiv
_atom_site_adp_type
_atom_site_occupancy
_atom_site_symmetry_multiplicity
_atom_site_calc_flag
_atom_site_refinement_flags
Zr1 Zr 0.39927(4) 0.599518(19) 0.799916(19) 0.02750(9) Uani 1 1 d .
Cl1 Cl 0.21669(12) 0.58091(7) 0.89009(6) 0.0493(3) Uani 1 1 d .
Si1 Si 0.55161(11) 0.42395(5) 0.92360(5) 0.0255(2) Uani 1 1 d .
O1 O 0.5444(3) 0.54546(13) 0.84692(12) 0.0263(6) Uani 1 1 d .
N1 N 0.6936(3) 0.37238(17) 0.95059(16) 0.0289(7) Uani 1 1 d .
C1 C 0.6460(4) 0.50348(18) 0.88237(19) 0.0231(7) Uani 1 1 d .
C2 C 0.7505(4) 0.47003(19) 0.83007(18) 0.0229(7) Uani 1 1 d .
C3 C 0.8199(3) 0.40826(19) 0.84411(17) 0.0226(7) Uani 1 1 d .
C4 C 0.8066(4) 0.36969(19) 0.91472(19) 0.0245(8) Uani 1 1 d .
C5 C 0.7201(4) 0.54674(19) 0.93944(18) 0.0226(7) Uani 1 1 d .
C6 C 0.8633(4) 0.5396(2) 0.95506(18) 0.0268(8) Uani 1 1 d .
H6A H 0.9196 0.5086 0.9277 0.032 Uiso 1 1 calc R
C7 C 0.9233(4) 0.5770(2) 1.00956(19) 0.0329(9) Uani 1 1 d .
H7A H 1.0200 0.5704 1.0201 0.039 Uiso 1 1 calc R
C8 C 0.8444(4) 0.6238(2) 1.0490(2) 0.0319(9) Uani 1 1 d .
H8A H 0.8864 0.6499 1.0861 0.038 Uiso 1 1 calc R
C9 C 0.7037(4) 0.6321(2) 1.0336(2) 0.0312(9) Uani 1 1 d .
H9A H 0.6487 0.6644 1.0602 0.037 Uiso 1 1 calc R
C10 C 0.6418(4) 0.5938(2) 0.97983(17) 0.0270(8) Uani 1 1 d .
H10A H 0.5446 0.5998 0.9704 0.032 Uiso 1 1 calc R
C11 C 0.7773(4) 0.5110(2) 0.76447(18) 0.0239(8) Uani 1 1 d .
C12 C 0.8168(4) 0.5821(2) 0.7698(2) 0.0292(9) Uani 1 1 d .
H12A H 0.8271 0.6030 0.8149 0.035 Uiso 1 1 calc R
C13 C 0.8410(4) 0.6225(2) 0.7104(2) 0.0324(9) Uani 1 1 d .
H13A H 0.8671 0.6709 0.7150 0.039 Uiso 1 1 calc R
C14 C 0.8275(4) 0.5930(2) 0.64488(19) 0.0317(9) Uani 1 1 d .
H14A H 0.8449 0.6206 0.6041 0.038 Uiso 1 1 calc R
C15 C 0.7884(5) 0.5228(2) 0.6384(2) 0.0327(9) Uani 1 1 d .
H15A H 0.7786 0.5024 0.5930 0.039 Uiso 1 1 calc R
C16 C 0.7633(4) 0.48208(19) 0.6975(2) 0.0292(8) Uani 1 1 d .
H16A H 0.7363 0.4340 0.6924 0.035 Uiso 1 1 calc R
C17 C 0.9080(4) 0.37885(18) 0.79053(19) 0.0280(8) Uani 1 1 d .
C18 C 0.9741(4) 0.3555(2) 0.7419(2) 0.0300(9) Uani 1 1 d .
C19 C 1.0467(4) 0.3322(2) 0.68006(18) 0.0277(8) Uani 1 1 d .
C20 C 1.1119(4) 0.3815(2) 0.63635(19) 0.0352(9) Uani 1 1 d .
H20A H 1.1115 0.4301 0.6489 0.042 Uiso 1 1 calc R
C21 C 1.1771(5) 0.3603(2) 0.5747(2) 0.0388(10) Uani 1 1 d .
H21A H 1.2215 0.3941 0.5453 0.047 Uiso 1 1 calc R
C22 C 1.1771(5) 0.2897(3) 0.5566(2) 0.0450(12) Uani 1 1 d .
H22A H 1.2235 0.2750 0.5150 0.054 Uiso 1 1 calc R
C23 C 1.1110(6) 0.2403(2) 0.5979(2) 0.0444(11) Uani 1 1 d .
H23A H 1.1098 0.1920 0.5842 0.053 Uiso 1 1 calc R
C24 C 1.0460(4) 0.2611(2) 0.6599(2) 0.0350(9) Uani 1 1 d .
H24A H 1.0009 0.2269 0.6886 0.042 Uiso 1 1 calc R
C25 C 0.9313(4) 0.3264(2) 0.9418(2) 0.0313(9) Uani 1 1 d .
C26 C 0.9322(5) 0.2532(2) 0.9061(2) 0.0454(12) Uani 1 1 d .
H26A H 0.9441 0.2592 0.8553 0.068 Uiso 1 1 calc R
H26B H 0.8432 0.2290 0.9155 0.068 Uiso 1 1 calc R
H26C H 1.0100 0.2249 0.9248 0.068 Uiso 1 1 calc R
C27 C 1.0714(4) 0.3636(2) 0.9313(2) 0.0419(11) Uani 1 1 d .
H27A H 1.0862 0.3726 0.8812 0.063 Uiso 1 1 calc R
H27B H 1.1473 0.3336 0.9492 0.063 Uiso 1 1 calc R
H27C H 1.0711 0.4087 0.9569 0.063 Uiso 1 1 calc R
C28 C 0.9123(5) 0.3133(2) 1.02133(19) 0.0425(11) Uani 1 1 d .
H28A H 0.9045 0.3588 1.0458 0.064 Uiso 1 1 calc R
H28B H 0.9936 0.2872 1.0395 0.064 Uiso 1 1 calc R
H28C H 0.8268 0.2855 1.0292 0.064 Uiso 1 1 calc R
C29 C 0.4372(4) 0.4487(2) 0.9983(2) 0.0341(9) Uani 1 1 d .
H29A H 0.4014 0.4057 1.0210 0.051 Uiso 1 1 calc R
H29B H 0.3583 0.4771 0.9811 0.051 Uiso 1 1 calc R
H29C H 0.4914 0.4763 1.0324 0.051 Uiso 1 1 calc R
C30 C 0.4490(5) 0.3721(2) 0.8588(2) 0.0358(9) Uani 1 1 d .
H30A H 0.4146 0.3286 0.8810 0.054 Uiso 1 1 calc R
H30B H 0.5090 0.3600 0.8188 0.054 Uiso 1 1 calc R
H30C H 0.3690 0.4003 0.8425 0.054 Uiso 1 1 calc R
C31 C 0.5635(5) 0.7034(2) 0.8145(3) 0.0512(13) Uani 1 1 d .
H31A H 0.6671 0.7004 0.8225 0.061 Uiso 1 1 calc R
C32 C 0.4615(5) 0.7118(2) 0.8668(3) 0.0477(13) Uani 1 1 d .
H32A H 0.4801 0.7149 0.9184 0.057 Uiso 1 1 calc R
C33 C 0.3334(6) 0.7263(2) 0.8340(3) 0.0543(14) Uani 1 1 d .
H33A H 0.2449 0.7411 0.8581 0.065 Uiso 1 1 calc R
C34 C 0.3575(6) 0.7274(3) 0.7612(3) 0.0636(17) Uani 1 1 d .
H34A H 0.2889 0.7432 0.7246 0.076 Uiso 1 1 calc R
C35 C 0.4979(7) 0.7106(3) 0.7495(3) 0.0596(15) Uani 1 1 d .
H35A H 0.5473 0.7144 0.7033 0.071 Uiso 1 1 calc R
C36 C 0.3991(5) 0.4925(2) 0.71939(19) 0.0382(10) Uani 1 1 d .
H36A H 0.4603 0.4498 0.7248 0.046 Uiso 1 1 calc R
C37 C 0.2631(5) 0.4991(3) 0.7450(2) 0.0483(12) Uani 1 1 d .
H37A H 0.2086 0.4620 0.7707 0.058 Uiso 1 1 calc R
C38 C 0.2081(5) 0.5628(3) 0.7159(3) 0.0598(16) Uani 1 1 d .
H38A H 0.1078 0.5781 0.7190 0.072 Uiso 1 1 calc R
C39 C 0.3083(6) 0.5940(3) 0.6740(2) 0.0556(14) Uani 1 1 d .
H39A H 0.2933 0.6354 0.6421 0.067 Uiso 1 1 calc R
C40 C 0.4307(5) 0.5523(3) 0.6779(2) 0.0446(12) Uani 1 1 d .
H40A H 0.5164 0.5583 0.6481 0.054 Uiso 1 1 calc R

loop_
_atom_site_aniso_label
_atom_site_aniso_U_11
_atom_site_aniso_U_22
_atom_site_aniso_U_33
_atom_site_aniso_U_23
_atom_site_aniso_U_13
_atom_site_aniso_U_12
Zr1 0.02309(16) 0.03009(17) 0.02932(18) -0.00089(17) -0.00242(15) 0.00433(15)
Cl1 0.0313(6) 0.0751(9) 0.0415(6) -0.0001(6) 0.0077(5) 0.0057(6)
Si1 0.0233(5) 0.0250(5) 0.0280(5) 0.0003(4) 0.0037(4) -0.0003(4)
O1 0.0242(13) 0.0282(13) 0.0266(13) -0.0008(11) -0.0010(11) 0.0021(11)
N1 0.0288(17) 0.0274(16) 0.0307(17) 0.0032(14) 0.0041(14) 0.0020(14)
C1 0.0193(17) 0.0227(17) 0.0272(19) -0.0009(15) 0.0012(14) 0.0041(14)
C2 0.0210(17) 0.0231(17) 0.0247(18) -0.0018(15) -0.0003(14) -0.0018(14)
C3 0.0220(17) 0.0246(18) 0.0211(17) -0.0062(15) -0.0008(13) 0.0021(15)
C4 0.0242(18) 0.0226(17) 0.0269(19) -0.0027(15) 0.0003(15) 0.0001(15)
C5 0.0240(18) 0.0202(16) 0.0235(18) -0.0004(14) 0.0016(14) -0.0021(14)
C6 0.025(2) 0.030(2) 0.0253(19) -0.0005(16) 0.0011(15) -0.0011(15)
C7 0.030(2) 0.037(2) 0.031(2) -0.0026(17) -0.0011(16) -0.0100(17)
C8 0.040(2) 0.0278(19) 0.028(2) -0.0044(17) -0.0006(17) -0.0108(17)
C9 0.040(2) 0.027(2) 0.026(2) -0.0025(16) 0.0054(17) -0.0044(18)
C10 0.0287(19) 0.0275(19) 0.0249(18) -0.0009(17) 0.0038(14) -0.0004(16)
C11 0.0211(18) 0.0288(19) 0.0217(18) 0.0007(15) 0.0024(14) 0.0017(15)
C12 0.030(2) 0.030(2) 0.0280(19) -0.0014(16) 0.0026(15) -0.0015(16)
C13 0.036(2) 0.0248(18) 0.037(2) 0.0011(17) 0.0019(18) -0.0074(16)
C14 0.030(2) 0.038(2) 0.0265(19) 0.0037(19) 0.0016(15) -0.0036(19)
C15 0.041(2) 0.034(2) 0.023(2) -0.0010(17) -0.0018(17) -0.0026(19)
C16 0.033(2) 0.0261(18) 0.0283(19) -0.0030(17) -0.0027(18) 0.0015(15)
C17 0.0272(18) 0.0269(17) 0.0300(19) 0.0024(15) 0.0008(17) 0.0048(15)
C18 0.029(2) 0.031(2) 0.030(2) -0.0007(17) 0.0004(17) 0.0041(17)
C19 0.0231(18) 0.037(2) 0.023(2) -0.0035(16) -0.0030(14) 0.0078(16)
C20 0.029(2) 0.044(2) 0.033(2) -0.0094(18) 0.0000(17) -0.0012(19)
C21 0.035(2) 0.051(3) 0.030(2) -0.002(2) 0.0046(18) 0.001(2)
C22 0.053(3) 0.056(3) 0.026(2) -0.002(2) 0.006(2) 0.021(2)
C23 0.065(3) 0.038(2) 0.030(2) -0.0036(19) -0.001(2) 0.026(2)
C24 0.042(2) 0.033(2) 0.030(2) 0.0035(18) -0.0010(18) 0.0125(19)
C25 0.034(2) 0.0281(19) 0.032(2) 0.0019(16) 0.0011(17) 0.0090(16)
C26 0.055(3) 0.030(2) 0.051(3) -0.002(2) -0.007(2) 0.014(2)
C27 0.035(3) 0.045(3) 0.046(3) 0.005(2) -0.010(2) 0.003(2)
C28 0.044(3) 0.055(3) 0.029(2) 0.012(2) -0.002(2) 0.014(2)
C29 0.031(2) 0.037(2) 0.034(2) 0.0048(18) 0.0052(17) -0.0011(17)
C30 0.039(2) 0.0276(19) 0.041(2) -0.0020(18) 0.0028(19) -0.0060(18)
C31 0.040(3) 0.030(2) 0.084(4) 0.000(2) -0.007(3) -0.0041(19)
C32 0.055(3) 0.027(2) 0.061(3) -0.009(2) -0.016(3) 0.008(2)
C33 0.045(3) 0.033(2) 0.086(4) -0.009(3) -0.016(3) 0.014(2)
C34 0.074(4) 0.037(3) 0.081(4) 0.013(3) -0.037(3) 0.013(3)
C35 0.080(4) 0.037(3) 0.061(3) 0.019(3) 0.007(3) -0.007(3)
C36 0.044(2) 0.036(2) 0.035(2) -0.0094(18) -0.011(2) 0.000(2)
C37 0.044(3) 0.052(3) 0.048(3) -0.013(2) -0.008(2) -0.014(2)
C38 0.035(3) 0.094(4) 0.050(3) -0.024(3) -0.023(2) 0.013(3)
C39 0.070(3) 0.065(3) 0.032(2) 0.001(2) -0.016(2) 0.029(3)
C40 0.050(3) 0.055(3) 0.028(2) -0.005(2) 0.0010(19) 0.015(2)

loop_
_atom_type_symbol
_atom_type_description
_atom_type_scat_dispersion_real
_atom_type_scat_dispersion_imag
_atom_type_scat_source
C C 0.0033 0.0016 'International Tables Vol C Tables 4.2.6.8 and 6.1.1.4'
H H 0.0000 0.0000 'International Tables Vol C Tables 4.2.6.8 and 6.1.1.4'
N N 0.0061 0.0033 'International Tables Vol C Tables 4.2.6.8 and 6.1.1.4'
O O 0.0106 0.0060 'International Tables Vol C Tables 4.2.6.8 and 6.1.1.4'
Si Si 0.0817 0.0704 'International Tables Vol C Tables 4.2.6.8 and 6.1.1.4'
Cl Cl 0.1484 0.1585 'International Tables Vol C Tables 4.2.6.8 and 6.1.1.4'
Zr Zr -2.9673 0.5597 'International Tables Vol C Tables 4.2.6.8 and 6.1.1.4'

loop_
_geom_angle_atom_site_label_1
_geom_angle_atom_site_label_2
_geom_angle_atom_site_label_3
_geom_angle
O1 Zr1 Cl1 96.12(8)
O1 Zr1 C35 110.66(17)
Cl1 Zr1 C35 130.79(14)
O1 Zr1 C40 98.92(13)
Cl1 Zr1 C40 132.67(12)
C35 Zr1 C40 84.14(18)
O1 Zr1 C38 131.56(15)
Cl1 Zr1 C38 83.85(13)
C35 Zr1 C38 105.1(2)
C40 Zr1 C38 53.16(17)
O1 Zr1 C37 99.32(14)
Cl1 Zr1 C37 79.56(12)
C35 Zr1 C37 131.84(19)
C40 Zr1 C37 53.85(16)
C38 Zr1 C37 32.79(16)
O1 Zr1 C31 85.23(13)
Cl1 Zr1 C31 118.09(12)
C35 Zr1 C31 32.23(17)
C40 Zr1 C31 107.73(17)
C38 Zr1 C31 136.98(18)
C37 Zr1 C31 161.41(17)
O1 Zr1 C36 81.91(12)
Cl1 Zr1 C36 107.83(11)
C35 Zr1 C36 116.03(17)
C40 Zr1 C36 32.48(14)
C38 Zr1 C36 52.93(16)
C37 Zr1 C36 31.89(15)
C31 Zr1 C36 133.31(16)
O1 Zr1 C32 92.42(13)
Cl1 Zr1 C32 86.27(13)
C35 Zr1 C32 53.31(18)
C40 Zr1 C32 137.12(17)
C38 Zr1 C32 135.65(17)
C37 Zr1 C32 162.44(17)
C31 Zr1 C32 32.07(15)
C36 Zr1 C32 165.22(17)
O1 Zr1 C39 130.91(13)
Cl1 Zr1 C39 114.09(13)
C35 Zr1 C39 78.5(2)
C40 Zr1 C39 32.36(14)
C38 Zr1 C39 31.50(16)
C37 Zr1 C39 53.55(18)
C31 Zr1 C39 110.19(19)
C36 Zr1 C39 53.13(15)
C32 Zr1 C39 125.67(17)
O1 Zr1 C34 137.90(15)
Cl1 Zr1 C34 103.03(16)
C35 Zr1 C34 31.97(18)
C40 Zr1 C34 95.04(18)
C38 Zr1 C34 87.98(18)
C37 Zr1 C34 120.71(18)
C31 Zr1 C34 52.67(16)
C36 Zr1 C34 125.37(17)
C32 Zr1 C34 52.59(16)
C39 Zr1 C34 73.42(18)
O1 Zr1 C33 123.45(14)
Cl1 Zr1 C33 77.55(14)
C35 Zr1 C33 53.25(19)
C40 Zr1 C33 126.67(17)
C38 Zr1 C33 103.94(17)
C37 Zr1 C33 132.99(17)
C31 Zr1 C33 52.90(16)
C36 Zr1 C33 153.99(16)
C32 Zr1 C33 31.79(14)
C39 Zr1 C33 101.11(17)
C34 Zr1 C33 31.87(17)
N1 Si1 C29 111.78(17)
N1 Si1 C30 108.04(18)
C29 Si1 C30 109.51(19)
N1 Si1 C1 101.20(16)
C29 Si1 C1 113.10(17)
C30 Si1 C1 112.90(17)
C1 O1 Zr1 177.3(2)
C4 N1 Si1 121.2(3)
O1 C1 C5 110.7(3)
O1 C1 C2 111.2(3)
C5 C1 C2 112.3(3)
O1 C1 Si1 108.2(2)
C5 C1 Si1 110.1(2)
C2 C1 Si1 104.2(2)
C3 C2 C11 121.6(3)
C3 C2 C1 122.4(3)
C11 C2 C1 116.0(3)
C2 C3 C17 118.3(3)
C2 C3 C4 122.4(3)
C17 C3 C4 119.2(3)
N1 C4 C25 119.7(3)
N1 C4 C3 121.3(3)
C25 C4 C3 119.0(3)
C10 C5 C6 117.7(3)
C10 C5 C1 119.0(3)
C6 C5 C1 123.2(3)
C7 C6 C5 120.9(4)
C7 C6 H6A 119.5
C5 C6 H6A 119.5
C6 C7 C8 120.7(4)
C6 C7 H7A 119.7
C8 C7 H7A 119.7
C9 C8 C7 119.0(4)
C9 C8 H8A 120.5
C7 C8 H8A 120.5
C8 C9 C10 120.7(4)
C8 C9 H9A 119.7
C10 C9 H9A 119.7
C9 C10 C5 120.9(4)
C9 C10 H10A 119.5
C5 C10 H10A 119.5
C16 C11 C12 118.0(3)
C16 C11 C2 123.1(3)
C12 C11 C2 118.9(3)
C13 C12 C11 121.0(4)
C13 C12 H12A 119.5
C11 C12 H12A 119.5
C14 C13 C12 120.1(4)
C14 C13 H13A 119.9
C12 C13 H13A 119.9
C13 C14 C15 119.8(4)
C13 C14 H14A 120.1
C15 C14 H14A 120.1
C14 C15 C16 120.5(4)
C14 C15 H15A 119.8
C16 C15 H15A 119.8
C15 C16 C11 120.6(3)
C15 C16 H16A 119.7
C11 C16 H16A 119.7
C18 C17 C3 175.0(4)
C17 C18 C19 174.9(4)
C20 C19 C24 118.6(3)
C20 C19 C18 120.0(4)
C24 C19 C18 121.2(4)
C21 C20 C19 120.8(4)
C21 C20 H20A 119.6
C19 C20 H20A 119.6
C22 C21 C20 119.4(4)
C22 C21 H21A 120.3
C20 C21 H21A 120.3
C23 C22 C21 121.0(4)
C23 C22 H22A 119.5
C21 C22 H22A 119.5
C22 C23 C24 119.8(4)
C22 C23 H23A 120.1
C24 C23 H23A 120.1
C23 C24 C19 120.3(4)
C23 C24 H24A 119.9
C19 C24 H24A 119.9
C27 C25 C4 112.9(3)
C27 C25 C26 110.6(4)
C4 C25 C26 109.6(3)
C27 C25 C28 107.8(4)
C4 C25 C28 109.0(3)
C26 C25 C28 106.8(3)
C25 C26 H26A 109.5
C25 C26 H26B 109.5
H26A C26 H26B 109.5
C25 C26 H26C 109.5
H26A C26 H26C 109.5
H26B C26 H26C 109.5
C25 C27 H27A 109.5
C25 C27 H27B 109.5
H27A C27 H27B 109.5
C25 C27 H27C 109.5
H27A C27 H27C 109.5
H27B C27 H27C 109.5
C25 C28 H28A 109.5
C25 C28 H28B 109.5
H28A C28 H28B 109.5
C25 C28 H28C 109.5
H28A C28 H28C 109.5
H28B C28 H28C 109.5
Si1 C29 H29A 109.5
Si1 C29 H29B 109.5
H29A C29 H29B 109.5
Si1 C29 H29C 109.5
H29A C29 H29C 109.5
H29B C29 H29C 109.5
Si1 C30 H30A 109.5
Si1 C30 H30B 109.5
H30A C30 H30B 109.5
Si1 C30 H30C 109.5
H30A C30 H30C 109.5
H30B C30 H30C 109.5
C35 C31 C32 108.0(5)
C35 C31 Zr1 72.6(3)
C32 C31 Zr1 74.7(3)
C35 C31 H31A 125.7
C32 C31 H31A 125.7
Zr1 C31 H31A 125.7
C33 C32 C31 108.1(5)
C33 C32 Zr1 74.7(3)
C31 C32 Zr1 73.3(3)
C33 C32 H32A 125.6
C31 C32 H32A 125.6
Zr1 C32 H32A 125.6
C32 C33 C34 107.5(5)
C32 C33 Zr1 73.5(3)
C34 C33 Zr1 74.0(3)
C32 C33 H33A 125.9
C34 C33 H33A 125.9
Zr1 C33 H33A 125.9
C35 C34 C33 108.2(5)
C35 C34 Zr1 71.4(3)
C33 C34 Zr1 74.1(3)
C35 C34 H34A 125.7
C33 C34 H34A 125.7
Zr1 C34 H34A 125.7
C34 C35 C31 108.1(5)
C34 C35 Zr1 76.6(3)
C31 C35 Zr1 75.2(3)
C34 C35 H35A 125.2
C31 C35 H35A 125.2
Zr1 C35 H35A 125.2
C37 C36 C40 108.8(4)
C37 C36 Zr1 73.5(2)
C40 C36 Zr1 72.5(2)
C37 C36 H36A 125.4
C40 C36 H36A 125.4
Zr1 C36 H36A 125.4
C36 C37 C38 106.4(5)
C36 C37 Zr1 74.6(2)
C38 C37 Zr1 73.5(3)
C36 C37 H37A 126.3
C38 C37 H37A 126.3
Zr1 C37 H37A 126.3
C39 C38 C37 109.4(5)
C39 C38 Zr1 75.4(3)
C37 C38 Zr1 73.7(2)
C39 C38 H38A 124.9
C37 C38 H38A 124.9
Zr1 C38 H38A 124.9
C38 C39 C40 107.7(5)
C38 C39 Zr1 73.1(2)
C40 C39 Zr1 72.1(2)
C38 C39 H39A 126.0
C40 C39 H39A 126.0
Zr1 C39 H39A 126.0
C39 C40 C36 107.5(5)
C39 C40 Zr1 75.5(2)
C36 C40 Zr1 75.0(2)
C39 C40 H40A 125.6
C36 C40 H40A 125.6
Zr1 C40 H40A 125.6

loop_
_geom_bond_atom_site_label_1
_geom_bond_atom_site_label_2
_geom_bond_distance
Zr1 O1 1.938(2)
Zr1 Cl1 2.4687(12)
Zr1 C35 2.492(5)
Zr1 C40 2.507(4)
Zr1 C38 2.521(4)
Zr1 C37 2.524(5)
Zr1 C31 2.526(4)
Zr1 C36 2.538(4)
Zr1 C32 2.543(5)
Zr1 C39 2.550(4)
Zr1 C34 2.557(5)
Zr1 C33 2.558(5)
Si1 N1 1.744(3)
Si1 C29 1.852(4)
Si1 C30 1.853(4)
Si1 C1 1.919(4)
O1 C1 1.422(4)
N1 C4 1.275(5)
C1 C5 1.532(5)
C1 C2 1.543(5)
C2 C3 1.367(5)
C2 C11 1.491(5)
C3 C17 1.433(5)
C3 C4 1.534(5)
C4 C25 1.532(5)
C5 C10 1.393(5)
C5 C6 1.402(5)
C6 C7 1.379(5)
C6 H6A 0.9500
C7 C8 1.383(5)
C7 H7A 0.9500
C8 C9 1.381(6)
C8 H8A 0.9500
C9 C10 1.385(5)
C9 H9A 0.9500
C10 H10A 0.9500
C11 C16 1.392(5)
C11 C12 1.399(5)
C12 C13 1.384(5)
C12 H12A 0.9500
C13 C14 1.373(5)
C13 H13A 0.9500
C14 C15 1.381(6)
C14 H14A 0.9500
C15 C16 1.385(5)
C15 H15A 0.9500
C16 H16A 0.9500
C17 C18 1.203(5)
C18 C19 1.435(5)
C19 C20 1.394(5)
C19 C24 1.397(5)
C20 C21 1.387(5)
C20 H20A 0.9500
C21 C22 1.376(6)
C21 H21A 0.9500
C22 C23 1.373(6)
C22 H22A 0.9500
C23 C24 1.389(5)
C23 H23A 0.9500
C24 H24A 0.9500
C25 C27 1.522(6)
C25 C26 1.540(5)
C25 C28 1.544(5)
C26 H26A 0.9800
C26 H26B 0.9800
C26 H26C 0.9800
C27 H27A 0.9800
C27 H27B 0.9800
C27 H27C 0.9800
C28 H28A 0.9800
C28 H28B 0.9800
C28 H28C 0.9800
C29 H29A 0.9800
C29 H29B 0.9800
C29 H29C 0.9800
C30 H30A 0.9800
C30 H30B 0.9800
C30 H30C 0.9800
C31 C35 1.393(7)
C31 C32 1.400(7)
C31 H31A 1.0000
C32 C33 1.397(6)
C32 H32A 1.0000
C33 C34 1.404(7)
C33 H33A 1.0000
C34 C35 1.392(8)
C34 H34A 1.0000
C35 H35A 1.0000
C36 C37 1.391(7)
C36 C40 1.411(6)
C36 H36A 1.0000
C37 C38 1.424(7)
C37 H37A 1.0000
C38 C39 1.377(7)
C38 H38A 1.0000
C39 C40 1.410(6)
C39 H39A 1.0000
C40 H40A 1.0000

loop_
_geom_torsion_atom_site_label_1
_geom_torsion_atom_site_label_2
_geom_torsion_atom_site_label_3
_geom_torsion_atom_site_label_4
_geom_torsion
Cl1 Zr1 O1 C1 39(5)
C35 Zr1 O1 C1 176(100)
C40 Zr1 O1 C1 -96(5)
C38 Zr1 O1 C1 -49(5)
C37 Zr1 O1 C1 -42(5)
C31 Zr1 O1 C1 156(5)
C36 Zr1 O1 C1 -69(5)
C32 Zr1 O1 C1 125(5)
C39 Zr1 O1 C1 -91(5)
C34 Zr1 O1 C1 156(5)
C33 Zr1 O1 C1 118(5)
C29 Si1 N1 C4 -156.0(3)
C30 Si1 N1 C4 83.4(3)
C1 Si1 N1 C4 -35.4(3)
Zr1 O1 C1 C5 -121(5)
Zr1 O1 C1 C2 113(5)
Zr1 O1 C1 Si1 0(5)
N1 Si1 C1 O1 170.3(2)
C29 Si1 C1 O1 -70.0(3)
C30 Si1 C1 O1 55.1(3)
N1 Si1 C1 C5 -68.7(3)
C29 Si1 C1 C5 51.0(3)
C30 Si1 C1 C5 176.1(2)
N1 Si1 C1 C2 51.9(3)
C29 Si1 C1 C2 171.6(2)
C30 Si1 C1 C2 -63.3(3)
O1 C1 C2 C3 -153.4(3)
C5 C1 C2 C3 82.0(4)
Si1 C1 C2 C3 -37.1(4)
O1 C1 C2 C11 29.6(4)
C5 C1 C2 C11 -95.0(4)
Si1 C1 C2 C11 145.9(3)
C11 C2 C3 C17 -7.1(5)
C1 C2 C3 C17 176.0(3)
C11 C2 C3 C4 172.9(3)
C1 C2 C3 C4 -3.9(5)
Si1 N1 C4 C25 177.3(3)
Si1 N1 C4 C3 -3.5(5)
C2 C3 C4 N1 31.3(5)
C17 C3 C4 N1 -148.7(4)
C2 C3 C4 C25 -149.6(4)
C17 C3 C4 C25 30.5(5)
O1 C1 C5 C10 39.6(4)
C2 C1 C5 C10 164.5(3)
Si1 C1 C5 C10 -79.9(4)
O1 C1 C5 C6 -142.8(3)
C2 C1 C5 C6 -17.9(5)
Si1 C1 C5 C6 97.7(4)
C10 C5 C6 C7 1.3(5)
C1 C5 C6 C7 -176.4(3)
C5 C6 C7 C8 -1.7(6)
C6 C7 C8 C9 0.8(6)
C7 C8 C9 C10 0.4(6)
C8 C9 C10 C5 -0.7(6)
C6 C5 C10 C9 -0.1(5)
C1 C5 C10 C9 177.7(3)
C3 C2 C11 C16 56.3(5)
C1 C2 C11 C16 -126.7(4)
C3 C2 C11 C12 -124.5(4)
C1 C2 C11 C12 52.5(5)
C16 C11 C12 C13 0.1(6)
C2 C11 C12 C13 -179.2(4)
C11 C12 C13 C14 -0.5(6)
C12 C13 C14 C15 0.6(6)
C13 C14 C15 C16 -0.3(6)
C14 C15 C16 C11 -0.1(6)
C12 C11 C16 C15 0.2(5)
C2 C11 C16 C15 179.4(4)
C2 C3 C17 C18 -41(5)
C4 C3 C17 C18 139(5)
C3 C17 C18 C19 28(9)
C17 C18 C19 C20 50(5)
C17 C18 C19 C24 -126(5)
C24 C19 C20 C21 -1.2(6)
C18 C19 C20 C21 -177.1(4)
C19 C20 C21 C22 0.1(6)
C20 C21 C22 C23 1.3(7)
C21 C22 C23 C24 -1.6(7)
C22 C23 C24 C19 0.5(7)
C20 C19 C24 C23 0.9(6)
C18 C19 C24 C23 176.8(4)
N1 C4 C25 C27 -138.5(4)
C3 C4 C25 C27 42.4(5)
N1 C4 C25 C26 97.8(4)
C3 C4 C25 C26 -81.4(4)
N1 C4 C25 C28 -18.8(5)
C3 C4 C25 C28 162.1(3)
O1 Zr1 C31 C35 142.8(3)
Cl1 Zr1 C31 C35 -122.8(3)
C40 Zr1 C31 C35 44.9(4)
C38 Zr1 C31 C35 -9.6(4)
C37 Zr1 C31 C35 37.6(7)
C36 Zr1 C31 C35 68.6(4)
C32 Zr1 C31 C35 -114.9(4)
C39 Zr1 C31 C35 10.8(4)
C34 Zr1 C31 C35 -37.7(3)
C33 Zr1 C31 C35 -78.1(4)
O1 Zr1 C31 C32 -102.3(3)
Cl1 Zr1 C31 C32 -7.9(3)
C35 Zr1 C31 C32 114.9(4)
C40 Zr1 C31 C32 159.8(3)
C38 Zr1 C31 C32 105.3(3)
C37 Zr1 C31 C32 152.5(5)
C36 Zr1 C31 C32 -176.5(3)
C39 Zr1 C31 C32 125.7(3)
C34 Zr1 C31 C32 77.2(3)
C33 Zr1 C31 C32 36.9(3)
C35 C31 C32 C33 -1.7(5)
Zr1 C31 C32 C33 -67.2(3)
C35 C31 C32 Zr1 65.4(3)
O1 Zr1 C32 C33 -168.2(3)
Cl1 Zr1 C32 C33 -72.2(3)
C35 Zr1 C32 C33 77.6(4)
C40 Zr1 C32 C33 85.9(4)
C38 Zr1 C32 C33 5.0(5)
C37 Zr1 C32 C33 -36.1(7)
C31 Zr1 C32 C33 114.7(4)
C36 Zr1 C32 C33 124.9(6)
C39 Zr1 C32 C33 44.9(4)
C34 Zr1 C32 C33 37.3(3)
O1 Zr1 C32 C31 77.0(3)
Cl1 Zr1 C32 C31 173.0(3)
C35 Zr1 C32 C31 -37.1(3)
C40 Zr1 C32 C31 -28.8(4)
C38 Zr1 C32 C31 -109.7(3)
C37 Zr1 C32 C31 -150.8(5)
C36 Zr1 C32 C31 10.1(7)
C39 Zr1 C32 C31 -69.8(3)
C34 Zr1 C32 C31 -77.5(3)
C33 Zr1 C32 C31 -114.7(4)
C31 C32 C33 C34 -0.5(6)
Zr1 C32 C33 C34 -66.8(4)
C31 C32 C33 Zr1 66.2(3)
O1 Zr1 C33 C32 14.2(4)
Cl1 Zr1 C33 C32 103.3(3)
C35 Zr1 C33 C32 -77.8(4)
C40 Zr1 C33 C32 -122.2(3)
C38 Zr1 C33 C32 -176.4(3)
C37 Zr1 C33 C32 165.9(3)
C31 Zr1 C33 C32 -37.2(3)
C36 Zr1 C33 C32 -151.5(4)
C39 Zr1 C33 C32 -144.2(3)
C34 Zr1 C33 C32 -114.3(5)
O1 Zr1 C33 C34 128.4(3)
Cl1 Zr1 C33 C34 -142.4(3)
C35 Zr1 C33 C34 36.5(3)
C40 Zr1 C33 C34 -7.9(4)
C38 Zr1 C33 C34 -62.1(4)
C37 Zr1 C33 C34 -79.8(4)
C31 Zr1 C33 C34 77.1(4)
C36 Zr1 C33 C34 -37.2(6)
C32 Zr1 C33 C34 114.3(5)
C39 Zr1 C33 C34 -29.9(4)
C32 C33 C34 C35 2.6(6)
Zr1 C33 C34 C35 -63.8(4)
C32 C33 C34 Zr1 66.4(4)
O1 Zr1 C34 C35 38.8(5)
Cl1 Zr1 C34 C35 153.6(3)
C40 Zr1 C34 C35 -70.4(4)
C38 Zr1 C34 C35 -123.2(4)
C37 Zr1 C34 C35 -120.9(4)
C31 Zr1 C34 C35 38.1(3)
C36 Zr1 C34 C35 -83.1(4)
C32 Zr1 C34 C35 78.7(4)
C39 Zr1 C34 C35 -94.8(4)
C33 Zr1 C34 C35 115.9(5)
O1 Zr1 C34 C33 -77.1(4)
Cl1 Zr1 C34 C33 37.7(3)
C35 Zr1 C34 C33 -115.9(5)
C40 Zr1 C34 C33 173.6(3)
C38 Zr1 C34 C33 120.9(4)
C37 Zr1 C34 C33 123.2(3)
C31 Zr1 C34 C33 -77.9(4)
C36 Zr1 C34 C33 161.0(3)
C32 Zr1 C34 C33 -37.2(3)
C39 Zr1 C34 C33 149.3(4)
C33 C34 C35 C31 -3.7(6)
Zr1 C34 C35 C31 -69.3(3)
C33 C34 C35 Zr1 65.6(4)
C32 C31 C35 C34 3.4(5)
Zr1 C31 C35 C34 70.2(4)
C32 C31 C35 Zr1 -66.8(3)
O1 Zr1 C35 C34 -153.3(3)
Cl1 Zr1 C35 C34 -34.9(4)
C40 Zr1 C35 C34 109.3(4)
C38 Zr1 C35 C34 60.0(4)
C37 Zr1 C35 C34 81.9(4)
C31 Zr1 C35 C34 -113.2(5)
C36 Zr1 C35 C34 115.7(4)
C32 Zr1 C35 C34 -76.3(4)
C39 Zr1 C35 C34 77.1(4)
C33 Zr1 C35 C34 -36.3(3)
O1 Zr1 C35 C31 -40.1(4)
Cl1 Zr1 C35 C31 78.3(4)
C40 Zr1 C35 C31 -137.5(3)
C38 Zr1 C35 C31 173.2(3)
C37 Zr1 C35 C31 -164.9(3)
C36 Zr1 C35 C31 -131.1(3)
C32 Zr1 C35 C31 36.9(3)
C39 Zr1 C35 C31 -169.7(4)
C34 Zr1 C35 C31 113.2(5)
C33 Zr1 C35 C31 76.9(3)
O1 Zr1 C36 C37 122.6(3)
Cl1 Zr1 C36 C37 28.7(3)
C35 Zr1 C36 C37 -128.3(3)
C40 Zr1 C36 C37 -116.4(4)
C38 Zr1 C36 C37 -38.7(3)
C31 Zr1 C36 C37 -161.9(3)
C32 Zr1 C36 C37 -169.3(5)
C39 Zr1 C36 C37 -78.4(3)
C34 Zr1 C36 C37 -92.6(3)
C33 Zr1 C36 C37 -69.5(5)
O1 Zr1 C36 C40 -121.0(3)
Cl1 Zr1 C36 C40 145.1(3)
C35 Zr1 C36 C40 -11.9(3)
C38 Zr1 C36 C40 77.7(3)
C37 Zr1 C36 C40 116.4(4)
C31 Zr1 C36 C40 -45.4(4)
C32 Zr1 C36 C40 -52.8(7)
C39 Zr1 C36 C40 38.0(3)
C34 Zr1 C36 C40 23.9(4)
C33 Zr1 C36 C40 46.9(5)
C40 C36 C37 C38 2.7(5)
Zr1 C36 C37 C38 67.1(3)
C40 C36 C37 Zr1 -64.5(3)
O1 Zr1 C37 C36 -57.7(3)
Cl1 Zr1 C37 C36 -152.3(3)
C35 Zr1 C37 C36 71.1(4)
C40 Zr1 C37 C36 36.5(2)
C38 Zr1 C37 C36 112.8(4)
C31 Zr1 C37 C36 45.2(7)
C32 Zr1 C37 C36 170.9(5)
C39 Zr1 C37 C36 77.0(3)
C34 Zr1 C37 C36 108.7(3)
C33 Zr1 C37 C36 145.8(3)
O1 Zr1 C37 C38 -170.6(3)
Cl1 Zr1 C37 C38 94.9(3)
C35 Zr1 C37 C38 -41.7(4)
C40 Zr1 C37 C38 -76.3(3)
C31 Zr1 C37 C38 -67.7(6)
C36 Zr1 C37 C38 -112.8(4)
C32 Zr1 C37 C38 58.1(7)
C39 Zr1 C37 C38 -35.8(3)
C34 Zr1 C37 C38 -4.2(4)
C33 Zr1 C37 C38 33.0(4)
C36 C37 C38 C39 -0.3(5)
Zr1 C37 C38 C39 67.6(3)
C36 C37 C38 Zr1 -67.9(3)
O1 Zr1 C38 C39 -103.2(3)
Cl1 Zr1 C38 C39 164.1(3)
C35 Zr1 C38 C39 33.4(4)
C40 Zr1 C38 C39 -37.1(3)
C37 Zr1 C38 C39 -115.7(5)
C31 Zr1 C38 C39 38.7(4)
C36 Zr1 C38 C39 -78.1(3)
C32 Zr1 C38 C39 85.8(4)
C34 Zr1 C38 C39 60.7(3)
C33 Zr1 C38 C39 88.6(3)
O1 Zr1 C38 C37 12.5(4)
Cl1 Zr1 C38 C37 -80.3(3)
C35 Zr1 C38 C37 149.1(3)
C40 Zr1 C38 C37 78.6(3)
C31 Zr1 C38 C37 154.4(3)
C36 Zr1 C38 C37 37.6(3)
C32 Zr1 C38 C37 -158.5(3)
C39 Zr1 C38 C37 115.7(5)
C34 Zr1 C38 C37 176.4(3)
C33 Zr1 C38 C37 -155.8(3)
C37 C38 C39 C40 -2.2(5)
Zr1 C38 C39 C40 64.3(3)
C37 C38 C39 Zr1 -66.5(3)
O1 Zr1 C39 C38 105.4(3)
Cl1 Zr1 C39 C38 -17.4(4)
C35 Zr1 C39 C38 -147.1(4)
C40 Zr1 C39 C38 115.6(5)
C37 Zr1 C39 C38 37.4(3)
C31 Zr1 C39 C38 -153.0(3)
C36 Zr1 C39 C38 77.4(3)
C32 Zr1 C39 C38 -120.9(3)
C34 Zr1 C39 C38 -114.6(4)
C33 Zr1 C39 C38 -98.6(3)
O1 Zr1 C39 C40 -10.1(4)
Cl1 Zr1 C39 C40 -133.0(3)
C35 Zr1 C39 C40 97.3(3)
C38 Zr1 C39 C40 -115.6(5)
C37 Zr1 C39 C40 -78.2(3)
C31 Zr1 C39 C40 91.5(3)
C36 Zr1 C39 C40 -38.2(3)
C32 Zr1 C39 C40 123.5(3)
C34 Zr1 C39 C40 129.9(4)
C33 Zr1 C39 C40 145.8(3)
C38 C39 C40 C36 3.8(5)
Zr1 C39 C40 C36 68.8(3)
C38 C39 C40 Zr1 -64.9(3)
C37 C36 C40 C39 -4.0(5)
Zr1 C36 C40 C39 -69.1(3)
C37 C36 C40 Zr1 65.1(3)
O1 Zr1 C40 C39 172.3(3)
Cl1 Zr1 C40 C39 65.3(4)
C35 Zr1 C40 C39 -77.7(4)
C38 Zr1 C40 C39 36.1(3)
C37 Zr1 C40 C39 77.2(3)
C31 Zr1 C40 C39 -99.9(3)
C36 Zr1 C40 C39 113.0(4)
C32 Zr1 C40 C39 -84.3(4)
C34 Zr1 C40 C39 -47.6(3)
C33 Zr1 C40 C39 -43.4(4)
O1 Zr1 C40 C36 59.2(3)
Cl1 Zr1 C40 C36 -47.7(3)
C35 Zr1 C40 C36 169.3(3)
C38 Zr1 C40 C36 -77.0(3)
C37 Zr1 C40 C36 -35.9(3)
C31 Zr1 C40 C36 147.0(3)
C32 Zr1 C40 C36 162.6(3)
C39 Zr1 C40 C36 -113.0(4)
C34 Zr1 C40 C36 -160.6(3)
C33 Zr1 C40 C36 -156.4(3)
